data_4027832
loop_
_publ_author_name
'Stephen M. Canham'
'David J. France'
'Larry E. Overman'

_publ_section_title
;
 Total Synthesis of (+)-Sieboldine A: Evolution of a Pinacol-Terminated
 Cyclization Strategy
;
_journal_name_full 'Journal of Organic Chemistry'
_journal_page_first 9
_journal_page_last 34
_journal_paper_doi 10.1021/jo300872y
_journal_volume 78
_journal_year 2013
_chemical_formula_sum 'C15 H23 N O4'
_chemical_formula_weight 281.34
_chemical_name_systematic
; 
 ? 
;
_space_group_IT_number 2
_symmetry_cell_setting triclinic
_symmetry_space_group_name_Hall '-P 1'
_symmetry_space_group_name_H-M 'P -1'
_atom_sites_solution_hydrogens difmap
_atom_sites_solution_primary direct
_atom_sites_solution_secondary difmap
_audit_creation_method SHELXTL
_cell_angle_alpha 79.315(2)
_cell_angle_beta 72.178(2)
_cell_angle_gamma 76.040(2)
_cell_formula_units_Z 2
_cell_length_a 8.0216(9)
_cell_length_b 9.3199(10)
_cell_length_c 10.0691(11)
_cell_measurement_temperature 153(2)
_cell_volume 690.39(13)
_computing_cell_refinement 'Bruker SMART/SAINT'
_computing_data_collection 'Bruker SMART'
_computing_data_reduction 'Bruker SAINT'
_computing_molecular_graphics 'Bruker SHELXTL'
_computing_publication_material 'Bruker SHELXTL'
_computing_structure_refinement 'Bruker SHELXTL'
_computing_structure_solution 'Bruker SHELXTL'
_diffrn_ambient_temperature 153(2)
_diffrn_measured_fraction_theta_full 0.966
_diffrn_measured_fraction_theta_max 0.966
_diffrn_measurement_device_type 'CCD area detector'
_diffrn_measurement_method 'omega scans'
_diffrn_radiation_monochromator graphite
_diffrn_radiation_source 'sealed tube'
_diffrn_radiation_type MoK\a
_diffrn_radiation_wavelength 0.71073
_diffrn_reflns_av_R_equivalents 0.0232
_diffrn_reflns_av_sigmaI/netI 0.0312
_diffrn_reflns_limit_h_max 10
_diffrn_reflns_limit_h_min -10
_diffrn_reflns_limit_k_max 12
_diffrn_reflns_limit_k_min -12
_diffrn_reflns_limit_l_max 13
_diffrn_reflns_limit_l_min -13
_diffrn_reflns_number 7546
_diffrn_reflns_theta_full 28.29
_diffrn_reflns_theta_max 28.29
_diffrn_reflns_theta_min 2.14
_diffrn_standards_decay_% '< 1.0'
_diffrn_standards_interval_count 'initial 50 frames recollected'
_diffrn_standards_number '50 frames'
_exptl_absorpt_coefficient_mu 0.097
_exptl_absorpt_correction_T_max 0.9884
_exptl_absorpt_correction_T_min 0.9621
_exptl_absorpt_correction_type multi-scan
_exptl_absorpt_process_details 'Bruker SADABS'
_exptl_crystal_colour colorless
_exptl_crystal_density_diffrn 1.353
_exptl_crystal_density_meas ?
_exptl_crystal_description irregular
_exptl_crystal_F_000 304
_exptl_crystal_size_max 0.40
_exptl_crystal_size_mid 0.28
_exptl_crystal_size_min 0.12
_refine_diff_density_max 0.397
_refine_diff_density_min -0.233
_refine_diff_density_rms 0.044
_refine_ls_extinction_coef 0.003(3)
_refine_ls_extinction_expression Fc^*^=kFc[1+0.001xFc^2^\l^3^/sin(2\q)]^-1/4^
_refine_ls_extinction_method SHELXTL
_refine_ls_goodness_of_fit_ref 1.022
_refine_ls_hydrogen_treatment refall
_refine_ls_matrix_type full
_refine_ls_number_parameters 274
_refine_ls_number_reflns 3326
_refine_ls_number_restraints 0
_refine_ls_restrained_S_all 1.022
_refine_ls_R_factor_all 0.0519
_refine_ls_R_factor_gt 0.0369
_refine_ls_shift/su_max 0.000
_refine_ls_shift/su_mean 0.000
_refine_ls_structure_factor_coef Fsqd
_refine_ls_weighting_details 'calc w=1/[\s^2^(Fo^2^)+(0.0495P)^2^+0.2150P] where P=(Fo^2^+2Fc^2^)/3'
_refine_ls_weighting_scheme calc
_refine_ls_wR_factor_gt 0.0896
_refine_ls_wR_factor_ref 0.1000
_reflns_number_gt 2638
_reflns_number_total 3326
_reflns_threshold_expression >2sigma(I)
_cod_data_source_file jo300872y_si_002.cif
_cod_data_source_block leo209
_cod_depositor_comments
;
The following automatic conversions were performed:

'_exptl_crystal_density_meas' value 'n/a' was changed to '?' - the
value is perceived as not measured.

Automatic conversion script
Id: cif_fix_values 3008 2015-01-20 13:52:24Z robertas 
;
_cod_database_code 4027832

loop_
_symmetry_equiv_pos_as_xyz
'x, y, z'
'-x, -y, -z'

loop_
_atom_site_label
_atom_site_type_symbol
_atom_site_fract_x
_atom_site_fract_y
_atom_site_fract_z
_atom_site_U_iso_or_equiv
_atom_site_adp_type
_atom_site_occupancy
_atom_site_symmetry_multiplicity
_atom_site_calc_flag
O1 O 0.00573(12) 0.10913(11) 0.59926(11) 0.0262(2) Uani 1 1 d
O2 O 0.08274(11) 0.30226(10) 0.67383(9) 0.0195(2) Uani 1 1 d
O3 O 0.26953(13) 0.57045(10) 0.58723(10) 0.0211(2) Uani 1 1 d
O4 O 0.48913(11) 0.40528(9) 0.67403(9) 0.0175(2) Uani 1 1 d
N1 N 0.16783(15) -0.00626(13) 0.59045(13) 0.0240(3) Uani 1 1 d
C1 C 0.04694(18) 0.25390(16) 0.56199(14) 0.0237(3) Uani 1 1 d
C2 C 0.20718(19) 0.27080(17) 0.43587(14) 0.0256(3) Uani 1 1 d
C3 C 0.36251(17) 0.25234(15) 0.50003(13) 0.0190(3) Uani 1 1 d
C4 C 0.27090(15) 0.29494(13) 0.64908(12) 0.0154(2) Uani 1 1 d
C5 C 0.30024(16) 0.44260(13) 0.67733(13) 0.0171(3) Uani 1 1 d
C6 C 0.19162(18) 0.45569(14) 0.82915(13) 0.0190(3) Uani 1 1 d
C7 C 0.22342(17) 0.29098(13) 0.89845(12) 0.0172(3) Uani 1 1 d
C8 C 0.31011(19) 0.26595(15) 1.01894(13) 0.0218(3) Uani 1 1 d
C9 C 0.14861(19) -0.09647(16) 0.72795(15) 0.0252(3) Uani 1 1 d
C10 C 0.17218(18) -0.01549(15) 0.83666(14) 0.0211(3) Uani 1 1 d
C11 C 0.35260(17) 0.03567(13) 0.79599(13) 0.0174(2) Uani 1 1 d
C12 C 0.34167(15) 0.20363(13) 0.77209(12) 0.0146(2) Uani 1 1 d
C13 C 0.52624(16) 0.24675(13) 0.72903(13) 0.0163(2) Uani 1 1 d
C14 C 0.61571(18) 0.22680(15) 0.84615(14) 0.0202(3) Uani 1 1 d
C15 C 0.49470(19) 0.30620(15) 0.97097(14) 0.0235(3) Uani 1 1 d
H1 H 0.156(2) -0.0640(18) 0.5311(17) 0.029(4) Uiso 1 1 d
H3 H 0.344(3) 0.557(2) 0.506(2) 0.050(6) Uiso 1 1 d
H1A H -0.065(2) 0.3176(16) 0.5504(15) 0.017(3) Uiso 1 1 d
H2A H 0.183(2) 0.3702(19) 0.3885(17) 0.029(4) Uiso 1 1 d
H2B H 0.231(2) 0.1975(19) 0.3711(18) 0.032(4) Uiso 1 1 d
H3A H 0.449(2) 0.3184(17) 0.4463(16) 0.023(4) Uiso 1 1 d
H3B H 0.4261(19) 0.1476(16) 0.5046(15) 0.017(3) Uiso 1 1 d
H6A H 0.066(2) 0.4951(17) 0.8318(16) 0.022(4) Uiso 1 1 d
H6B H 0.235(2) 0.5260(17) 0.8701(16) 0.022(4) Uiso 1 1 d
H7A H 0.110(2) 0.2584(16) 0.9342(15) 0.019(4) Uiso 1 1 d
H8A H 0.320(2) 0.1590(18) 1.0600(16) 0.021(4) Uiso 1 1 d
H8B H 0.233(2) 0.3254(17) 1.0941(16) 0.023(4) Uiso 1 1 d
H9A H 0.243(2) -0.1892(18) 0.7104(16) 0.024(4) Uiso 1 1 d
H9B H 0.033(2) -0.1256(18) 0.7606(17) 0.032(4) Uiso 1 1 d
H10A H 0.160(2) -0.0808(18) 0.9261(17) 0.025(4) Uiso 1 1 d
H10B H 0.074(2) 0.0698(17) 0.8534(16) 0.023(4) Uiso 1 1 d
H11A H 0.434(2) -0.0065(16) 0.7105(16) 0.019(4) Uiso 1 1 d
H11B H 0.4165(19) -0.0077(16) 0.8725(16) 0.020(4) Uiso 1 1 d
H13A H 0.6100(19) 0.1912(15) 0.6490(14) 0.014(3) Uiso 1 1 d
H14A H 0.723(2) 0.2641(18) 0.8107(16) 0.026(4) Uiso 1 1 d
H14B H 0.650(2) 0.1177(17) 0.8731(15) 0.020(4) Uiso 1 1 d
H15A H 0.549(2) 0.2816(18) 1.0525(17) 0.029(4) Uiso 1 1 d
H15B H 0.481(2) 0.4150(18) 0.9419(16) 0.025(4) Uiso 1 1 d

loop_
_atom_site_aniso_label
_atom_site_aniso_U_11
_atom_site_aniso_U_22
_atom_site_aniso_U_33
_atom_site_aniso_U_23
_atom_site_aniso_U_13
_atom_site_aniso_U_12
O1 0.0169(5) 0.0305(5) 0.0358(5) -0.0118(4) -0.0095(4) -0.0043(4)
O2 0.0135(4) 0.0254(5) 0.0213(4) -0.0065(4) -0.0062(3) -0.0022(3)
O3 0.0229(5) 0.0170(4) 0.0212(5) 0.0029(4) -0.0076(4) -0.0018(4)
O4 0.0177(4) 0.0150(4) 0.0206(4) 0.0018(3) -0.0076(3) -0.0046(3)
N1 0.0200(5) 0.0268(6) 0.0286(6) -0.0117(5) -0.0074(5) -0.0033(4)
C1 0.0198(6) 0.0293(7) 0.0263(7) -0.0073(5) -0.0122(5) -0.0019(5)
C2 0.0279(7) 0.0321(8) 0.0199(6) -0.0044(6) -0.0115(5) -0.0040(6)
C3 0.0191(6) 0.0225(6) 0.0157(6) -0.0031(5) -0.0045(5) -0.0044(5)
C4 0.0129(5) 0.0173(6) 0.0156(5) -0.0023(4) -0.0038(4) -0.0023(4)
C5 0.0168(6) 0.0162(6) 0.0188(6) 0.0002(4) -0.0074(5) -0.0025(4)
C6 0.0208(6) 0.0167(6) 0.0195(6) -0.0041(5) -0.0064(5) -0.0011(5)
C7 0.0183(6) 0.0174(6) 0.0150(5) -0.0030(4) -0.0032(5) -0.0029(5)
C8 0.0291(7) 0.0203(6) 0.0156(6) -0.0036(5) -0.0070(5) -0.0016(5)
C9 0.0215(7) 0.0235(7) 0.0323(7) -0.0070(5) -0.0032(6) -0.0104(5)
C10 0.0192(6) 0.0207(6) 0.0222(6) -0.0026(5) -0.0014(5) -0.0073(5)
C11 0.0180(6) 0.0163(6) 0.0174(6) -0.0016(5) -0.0038(5) -0.0041(5)
C12 0.0152(5) 0.0149(5) 0.0138(5) -0.0017(4) -0.0039(4) -0.0033(4)
C13 0.0167(6) 0.0141(6) 0.0179(6) 0.0002(4) -0.0062(5) -0.0027(4)
C14 0.0204(6) 0.0195(6) 0.0239(6) 0.0011(5) -0.0117(5) -0.0055(5)
C15 0.0323(7) 0.0202(6) 0.0240(7) -0.0028(5) -0.0160(6) -0.0054(5)

loop_
_atom_type_symbol
_atom_type_description
_atom_type_scat_dispersion_real
_atom_type_scat_dispersion_imag
_atom_type_scat_source
C C 0.0033 0.0016 'International Tables Vol C Tables 4.2.6.8 and 6.1.1.4'
H H 0.0000 0.0000 'International Tables Vol C Tables 4.2.6.8 and 6.1.1.4'
N N 0.0061 0.0033 'International Tables Vol C Tables 4.2.6.8 and 6.1.1.4'
O O 0.0106 0.0060 'International Tables Vol C Tables 4.2.6.8 and 6.1.1.4'

loop_
_geom_angle_atom_site_label_1
_geom_angle_atom_site_label_2
_geom_angle_atom_site_label_3
_geom_angle
C1 O1 N1 111.28(9)
C1 O2 C4 111.45(9)
C5 O4 C13 106.45(9)
O1 N1 C9 107.63(10)
O2 C1 O1 111.61(11)
O2 C1 C2 105.66(11)
O1 C1 C2 115.76(11)
C1 C2 C3 104.34(11)
C2 C3 C4 103.84(10)
O2 C4 C3 106.88(9)
O2 C4 C5 109.33(9)
C3 C4 C5 115.75(10)
O2 C4 C12 112.18(9)
C3 C4 C12 118.89(10)
C5 C4 C12 93.26(9)
O3 C5 O4 109.38(10)
O3 C5 C6 113.66(10)
O4 C5 C6 107.73(10)
O3 C5 C4 119.79(10)
O4 C5 C4 101.64(9)
C6 C5 C4 103.48(10)
C5 C6 C7 102.20(9)
C8 C7 C6 114.19(10)
C8 C7 C12 112.84(10)
C6 C7 C12 103.32(9)
C15 C8 C7 112.34(11)
N1 C9 C10 112.10(11)
C9 C10 C11 114.45(11)
C12 C11 C10 115.63(10)
C11 C12 C13 112.89(10)
C11 C12 C4 118.55(10)
C13 C12 C4 98.68(9)
C11 C12 C7 115.95(10)
C13 C12 C7 106.83(9)
C4 C12 C7 101.89(9)
O4 C13 C14 109.84(10)
O4 C13 C12 103.29(9)
C14 C13 C12 115.87(10)
C13 C14 C15 111.89(11)
C14 C15 C8 111.60(11)

loop_
_geom_bond_atom_site_label_1
_geom_bond_atom_site_label_2
_geom_bond_distance
O1 C1 1.4220(17)
O1 N1 1.4647(14)
O2 C1 1.4150(15)
O2 C4 1.4393(14)
O3 C5 1.3776(14)
O4 C5 1.4619(15)
O4 C13 1.4709(14)
N1 C9 1.4655(19)
C1 C2 1.5212(19)
C2 C3 1.5322(18)
C3 C4 1.5346(16)
C4 C5 1.5403(17)
C4 C12 1.5450(16)
C5 C6 1.5210(17)
C6 C7 1.5592(17)
C7 C8 1.5307(17)
C7 C12 1.5665(16)
C8 C15 1.526(2)
C9 C10 1.5184(19)
C10 C11 1.5451(17)
C11 C12 1.5242(17)
C12 C13 1.5398(17)
C13 C14 1.5208(17)
C14 C15 1.5235(19)

loop_
_geom_torsion_atom_site_label_1
_geom_torsion_atom_site_label_2
_geom_torsion_atom_site_label_3
_geom_torsion_atom_site_label_4
_geom_torsion
C1 O1 N1 C9 123.84(11)
C4 O2 C1 O1 104.87(11)
C4 O2 C1 C2 -21.76(13)
N1 O1 C1 O2 -79.04(12)
N1 O1 C1 C2 41.86(14)
O2 C1 C2 C3 28.31(14)
O1 C1 C2 C3 -95.75(13)
C1 C2 C3 C4 -24.11(14)
C1 O2 C4 C3 6.07(13)
C1 O2 C4 C5 132.06(11)
C1 O2 C4 C12 -125.92(11)
C2 C3 C4 O2 11.93(13)
C2 C3 C4 C5 -110.11(12)
C2 C3 C4 C12 140.11(11)
C13 O4 C5 O3 -160.30(9)
C13 O4 C5 C6 75.70(11)
C13 O4 C5 C4 -32.70(11)
O2 C4 C5 O3 -69.86(13)
C3 C4 C5 O3 50.87(15)
C12 C4 C5 O3 175.26(11)
O2 C4 C5 O4 169.59(8)
C3 C4 C5 O4 -69.69(12)
C12 C4 C5 O4 54.70(10)
O2 C4 C5 C6 57.92(12)
C3 C4 C5 C6 178.65(10)
C12 C4 C5 C6 -56.96(10)
O3 C5 C6 C7 169.25(10)
O4 C5 C6 C7 -69.39(11)
C4 C5 C6 C7 37.74(12)
C5 C6 C7 C8 120.43(11)
C5 C6 C7 C12 -2.50(12)
C6 C7 C8 C15 -61.23(14)
C12 C7 C8 C15 56.36(14)
O1 N1 C9 C10 -74.39(13)
N1 C9 C10 C11 -57.15(15)
C9 C10 C11 C12 114.35(13)
C10 C11 C12 C13 -178.83(10)
C10 C11 C12 C4 -64.24(14)
C10 C11 C12 C7 57.46(14)
O2 C4 C12 C11 69.86(13)
C3 C4 C12 C11 -55.81(15)
C5 C4 C12 C11 -177.72(10)
O2 C4 C12 C13 -168.06(9)
C3 C4 C12 C13 66.26(13)
C5 C4 C12 C13 -55.64(10)
O2 C4 C12 C7 -58.71(12)
C3 C4 C12 C7 175.61(10)
C5 C4 C12 C7 53.71(10)
C8 C7 C12 C11 72.91(14)
C6 C7 C12 C11 -163.27(10)
C8 C7 C12 C13 -53.89(13)
C6 C7 C12 C13 69.92(11)
C8 C7 C12 C4 -156.88(10)
C6 C7 C12 C4 -33.07(11)
C5 O4 C13 C14 -128.03(10)
C5 O4 C13 C12 -3.86(11)
C11 C12 C13 O4 164.64(9)
C4 C12 C13 O4 38.54(10)
C7 C12 C13 O4 -66.76(11)
C11 C12 C13 C14 -75.22(13)
C4 C12 C13 C14 158.68(10)
C7 C12 C13 C14 53.38(13)
O4 C13 C14 C15 62.97(13)
C12 C13 C14 C15 -53.55(14)
C13 C14 C15 C8 50.73(15)
C7 C8 C15 C14 -53.19(15)
